data_7003794
loop_
_publ_author_name
'Vidovic, Dragoslav'
'Reeske, Gregor'
'Findlater, Michael'
'Cowley, Alan H.'

_publ_section_title
;
 Synthesis and structures of boron dihalides supported by the
 C6F5-substituted \b-diketiminate ligand
 [HC(CMe)2(NC6F5)2]&#x2212;&#x2009;
;
_journal_issue 17
_journal_name_full 'Dalton Transactions'
_journal_page_first 2293
_journal_page_last 2297
_journal_paper_doi 10.1039/b719722e
_journal_year 2008
_chemical_formula_moiety 'C17 H7 B Cl2 F10 N2'
_chemical_formula_sum 'C17 H7 B Cl2 F10 N2'
_chemical_formula_weight 510.96
_space_group_IT_number 60
_symmetry_cell_setting orthorhombic
_symmetry_space_group_name_Hall '-P 2n 2ab'
_symmetry_space_group_name_H-M 'P b c n'
_atom_sites_solution_hydrogens geom
_atom_sites_solution_primary direct
_atom_sites_solution_secondary difmap
_audit_creation_method
;
manual editing of the .cif file
created by SHELXTL Ver. 6.10
;
_cell_angle_alpha 90.00
_cell_angle_beta 90.00
_cell_angle_gamma 90.00
_cell_formula_units_Z 4
_cell_length_a 21.996(4)
_cell_length_b 7.2823(15)
_cell_length_c 11.470(2)
_cell_measurement_temperature 153(2)
_cell_volume 1837.3(6)
_computing_cell_refinement 'Collect software, Nonius B.V. 1998'
_computing_data_collection 'Collect software, Nonius B.V. 1998'
_computing_data_reduction
;
DENZO and Scalepack (Otwinoski and Minor, 1997)
;
_computing_molecular_graphics 'XL SHELXTL/PC, Siemens Analytical'
_computing_structure_refinement 'XL SHELXTL/PC, Siemens Analytical'
_computing_structure_solution
;
SIR97 - Altomare A., Burla M.C., Camalli M., Cascarano G.L., Giacovazzo C.,
Guagliardi A., Moliterni A.G.G., Polidori G.,Spagna R.
;
_diffrn_ambient_temperature 153(2)
_diffrn_measured_fraction_theta_full 0.997
_diffrn_measured_fraction_theta_max 0.997
_diffrn_measurement_device_type 'Nonius Kappa CCD'
_diffrn_measurement_method \w-scan
_diffrn_radiation_monochromator graphite
_diffrn_radiation_source 'fine-focus sealed tube'
_diffrn_radiation_type MoK\a
_diffrn_radiation_wavelength 0.71073
_diffrn_reflns_av_R_equivalents 0.0273
_diffrn_reflns_av_sigmaI/netI 0.0401
_diffrn_reflns_limit_h_max 28
_diffrn_reflns_limit_h_min -28
_diffrn_reflns_limit_k_max 9
_diffrn_reflns_limit_k_min -9
_diffrn_reflns_limit_l_max 14
_diffrn_reflns_limit_l_min -14
_diffrn_reflns_number 3857
_diffrn_reflns_theta_full 27.49
_diffrn_reflns_theta_max 27.49
_diffrn_reflns_theta_min 2.95
_exptl_absorpt_coefficient_mu 0.461
_exptl_absorpt_correction_T_max 0.986
_exptl_absorpt_correction_T_min 0.986
_exptl_absorpt_correction_type multi-scan
_exptl_absorpt_process_details 'DENZO and Scalepack (Otwinoski and Minor, 1997)'
_exptl_crystal_colour colorless
_exptl_crystal_density_diffrn 1.847
_exptl_crystal_density_method 'not measured'
_exptl_crystal_description block
_exptl_crystal_F_000 1008
_exptl_crystal_size_max 0.03
_exptl_crystal_size_mid 0.03
_exptl_crystal_size_min 0.03
_refine_diff_density_max 0.318
_refine_diff_density_min -0.273
_refine_diff_density_rms 0.063
_refine_ls_extinction_method none
_refine_ls_goodness_of_fit_ref 1.049
_refine_ls_hydrogen_treatment constr
_refine_ls_matrix_type full
_refine_ls_number_parameters 147
_refine_ls_number_reflns 2104
_refine_ls_number_restraints 6
_refine_ls_restrained_S_all 1.048
_refine_ls_R_factor_all 0.0710
_refine_ls_R_factor_gt 0.0388
_refine_ls_shift/su_max 0.000
_refine_ls_shift/su_mean 0.000
_refine_ls_structure_factor_coef Fsqd
_refine_ls_weighting_details 'calc w=1/[\s^2^(Fo^2^)+(0.0584P)^2^+0.3893P] where P=(Fo^2^+2Fc^2^)/3'
_refine_ls_weighting_scheme calc
_refine_ls_wR_factor_gt 0.0944
_refine_ls_wR_factor_ref 0.1111
_reflns_number_gt 1429
_reflns_number_total 2104
_reflns_threshold_expression >2sigma(I)
_cod_data_source_file b719722e.txt
_cod_data_source_block try1_Compound51
_cod_original_cell_volume 1837.2(6)
_cod_original_sg_symbol_Hall -P2n2ab
_cod_original_sg_symbol_H-M Pbcn
_cod_database_code 7003794

loop_
_symmetry_equiv_pos_as_xyz
'x, y, z'
'-x+1/2, -y+1/2, z+1/2'
'-x, y, -z+1/2'
'x+1/2, -y+1/2, -z'
'-x, -y, -z'
'x-1/2, y-1/2, -z-1/2'
'x, -y, z-1/2'
'-x-1/2, y-1/2, z'

loop_
_atom_site_label
_atom_site_type_symbol
_atom_site_fract_x
_atom_site_fract_y
_atom_site_fract_z
_atom_site_U_iso_or_equiv
_atom_site_adp_type
_atom_site_occupancy
_atom_site_symmetry_multiplicity
_atom_site_calc_flag
_atom_site_refinement_flags
_atom_site_disorder_assembly
_atom_site_disorder_group
C1 C 0.05027(9) 0.6086(3) 0.70643(18) 0.0297(5) Uani 1 1 d . . .
C2 C 0.0000 0.6979(4) 0.7500 0.0325(7) Uani 1 2 d S . .
H2 H 0.0000 0.8257 0.7500 0.039 Uiso 1 2 calc SR . .
C3 C 0.10225(10) 0.7147(3) 0.6565(2) 0.0401(6) Uani 1 1 d U . .
H3A H 0.1390 0.6821 0.6965 0.060 Uiso 1 1 calc R . .
H3B H 0.0948 0.8438 0.6657 0.060 Uiso 1 1 calc R . .
H3C H 0.1063 0.6864 0.5751 0.060 Uiso 1 1 calc R . .
C4 C 0.10551(9) 0.3309(3) 0.66580(19) 0.0289(5) Uani 1 1 d . . .
C5 C 0.15250(9) 0.2810(3) 0.73990(19) 0.0327(5) Uani 1 1 d . . .
C6 C 0.20118(9) 0.1786(3) 0.7004(2) 0.0372(6) Uani 1 1 d . . .
C7 C 0.20399(10) 0.1277(3) 0.5853(2) 0.0402(6) Uani 1 1 d . . .
C8 C 0.15916(10) 0.1797(3) 0.5089(2) 0.0387(6) Uani 1 1 d . . .
C9 C 0.11093(9) 0.2823(3) 0.54907(19) 0.0342(5) Uani 1 1 d . . .
B1 B 0.0000 0.3033(5) 0.7500 0.0294(7) Uani 1 2 d S . .
N1 N 0.05246(7) 0.4239(2) 0.70781(15) 0.0274(4) Uani 1 1 d . . .
F1 F 0.15223(5) 0.33546(19) 0.85129(11) 0.0423(4) Uani 1 1 d . . .
F2 F 0.24623(5) 0.1315(2) 0.77320(13) 0.0537(4) Uani 1 1 d . . .
F3 F 0.25181(6) 0.0302(2) 0.54626(13) 0.0598(4) Uani 1 1 d . . .
F4 F 0.16274(7) 0.1335(2) 0.39610(13) 0.0550(4) Uani 1 1 d . . .
F5 F 0.06920(6) 0.33990(19) 0.47276(11) 0.0443(4) Uani 1 1 d . . .
Cl1 Cl 0.02615(2) 0.14811(7) 0.87122(5) 0.03293(19) Uani 1 1 d . . .

loop_
_atom_site_aniso_label
_atom_site_aniso_U_11
_atom_site_aniso_U_22
_atom_site_aniso_U_33
_atom_site_aniso_U_23
_atom_site_aniso_U_13
_atom_site_aniso_U_12
C1 0.0302(11) 0.0305(12) 0.0283(11) 0.0024(9) -0.0100(9) -0.0037(9)
C2 0.0349(16) 0.0217(15) 0.0409(18) 0.000 -0.0090(14) 0.000
C3 0.0386(12) 0.0329(12) 0.0488(15) 0.0050(10) -0.0042(10) -0.0106(10)
C4 0.0280(11) 0.0261(11) 0.0326(12) 0.0010(9) 0.0040(9) -0.0029(8)
C5 0.0293(12) 0.0367(12) 0.0321(12) 0.0021(10) 0.0005(9) -0.0052(9)
C6 0.0252(11) 0.0412(13) 0.0451(14) 0.0101(10) -0.0002(10) 0.0008(10)
C7 0.0318(13) 0.0353(13) 0.0534(15) 0.0020(11) 0.0135(11) 0.0043(10)
C8 0.0396(13) 0.0419(13) 0.0345(13) -0.0055(10) 0.0092(11) -0.0076(10)
C9 0.0326(12) 0.0369(12) 0.0331(12) 0.0041(10) -0.0017(10) -0.0048(10)
B1 0.0302(17) 0.0260(17) 0.0320(19) 0.000 -0.0007(15) 0.000
N1 0.0272(9) 0.0255(9) 0.0295(10) 0.0016(7) -0.0016(7) 0.0006(7)
F1 0.0326(7) 0.0615(9) 0.0327(8) -0.0022(6) -0.0038(5) -0.0030(6)
F2 0.0295(7) 0.0735(11) 0.0581(9) 0.0153(7) -0.0033(6) 0.0077(6)
F3 0.0467(8) 0.0590(10) 0.0736(11) -0.0005(8) 0.0207(7) 0.0154(7)
F4 0.0579(9) 0.0671(10) 0.0400(9) -0.0120(7) 0.0143(7) -0.0032(7)
F5 0.0438(8) 0.0601(9) 0.0291(7) 0.0055(6) -0.0043(6) -0.0009(6)
Cl1 0.0348(3) 0.0296(3) 0.0344(3) 0.0049(2) -0.0025(2) 0.0018(2)

loop_
_atom_type_symbol
_atom_type_description
_atom_type_scat_dispersion_real
_atom_type_scat_dispersion_imag
_atom_type_scat_source
C C 0.0033 0.0016 'International Tables Vol C Tables 4.2.6.8 and 6.1.1.4'
H H 0.0000 0.0000 'International Tables Vol C Tables 4.2.6.8 and 6.1.1.4'
B B 0.0013 0.0007 'International Tables Vol C Tables 4.2.6.8 and 6.1.1.4'
N N 0.0061 0.0033 'International Tables Vol C Tables 4.2.6.8 and 6.1.1.4'
F F 0.0171 0.0103 'International Tables Vol C Tables 4.2.6.8 and 6.1.1.4'
Cl Cl 0.1484 0.1585 'International Tables Vol C Tables 4.2.6.8 and 6.1.1.4'

loop_
_geom_angle_atom_site_label_1
_geom_angle_atom_site_label_2
_geom_angle_atom_site_label_3
_geom_angle
_geom_angle_site_symmetry_1
_geom_angle_site_symmetry_3
_geom_angle_publ_flag
N1 C1 C2 119.8(2) . . ?
N1 C1 C3 119.60(19) . . ?
C2 C1 C3 120.6(2) . . ?
C1 C2 C1 123.6(3) . 3_556 ?
C1 C2 H2 118.2 . . ?
C1 C2 H2 118.2 3_556 . ?
C1 C3 H3A 109.5 . . ?
C1 C3 H3B 109.5 . . ?
H3A C3 H3B 109.5 . . ?
C1 C3 H3C 109.5 . . ?
H3A C3 H3C 109.5 . . ?
H3B C3 H3C 109.5 . . ?
C5 C4 C9 117.3(2) . . ?
C5 C4 N1 121.67(19) . . ?
C9 C4 N1 120.95(19) . . ?
F1 C5 C6 118.50(19) . . ?
F1 C5 C4 120.28(19) . . ?
C6 C5 C4 121.2(2) . . ?
F2 C6 C7 119.8(2) . . ?
F2 C6 C5 120.4(2) . . ?
C7 C6 C5 119.8(2) . . ?
F3 C7 C6 119.9(2) . . ?
F3 C7 C8 119.6(2) . . ?
C6 C7 C8 120.5(2) . . ?
F4 C8 C7 120.3(2) . . ?
F4 C8 C9 120.3(2) . . ?
C7 C8 C9 119.3(2) . . ?
F5 C9 C8 118.7(2) . . ?
F5 C9 C4 119.46(19) . . ?
C8 C9 C4 121.8(2) . . ?
N1 B1 N1 109.9(2) 3_556 . ?
N1 B1 Cl1 110.37(6) 3_556 3_556 ?
N1 B1 Cl1 109.99(7) . 3_556 ?
N1 B1 Cl1 109.99(7) 3_556 . ?
N1 B1 Cl1 110.37(6) . . ?
Cl1 B1 Cl1 106.17(17) 3_556 . ?
C1 N1 C4 119.83(17) . . ?
C1 N1 B1 123.41(18) . . ?
C4 N1 B1 116.75(17) . . ?

loop_
_geom_bond_atom_site_label_1
_geom_bond_atom_site_label_2
_geom_bond_distance
_geom_bond_site_symmetry_2
_geom_bond_publ_flag
C1 N1 1.346(3) . ?
C1 C2 1.377(3) . ?
C1 C3 1.494(3) . ?
C2 C1 1.377(3) 3_556 ?
C2 H2 0.9300 . ?
C3 H3A 0.9600 . ?
C3 H3B 0.9600 . ?
C3 H3C 0.9600 . ?
C4 C5 1.387(3) . ?
C4 C9 1.390(3) . ?
C4 N1 1.432(3) . ?
C5 F1 1.338(2) . ?
C5 C6 1.381(3) . ?
C6 F2 1.341(2) . ?
C6 C7 1.372(4) . ?
C7 F3 1.346(2) . ?
C7 C8 1.373(3) . ?
C8 F4 1.340(3) . ?
C8 C9 1.377(3) . ?
C9 F5 1.336(2) . ?
B1 N1 1.529(3) 3_556 ?
B1 N1 1.529(3) . ?
B1 Cl1 1.882(2) 3_556 ?
B1 Cl1 1.882(2) . ?

loop_
_geom_torsion_atom_site_label_1
_geom_torsion_atom_site_label_2
_geom_torsion_atom_site_label_3
_geom_torsion_atom_site_label_4
_geom_torsion
_geom_torsion_site_symmetry_1
_geom_torsion_site_symmetry_2
_geom_torsion_site_symmetry_3
_geom_torsion_site_symmetry_4
_geom_torsion_publ_flag
N1 C1 C2 C1 -1.68(14) . . . 3_556 ?
C3 C1 C2 C1 177.7(2) . . . 3_556 ?
C9 C4 C5 F1 175.02(18) . . . . ?
N1 C4 C5 F1 -6.9(3) . . . . ?
C9 C4 C5 C6 -3.3(3) . . . . ?
N1 C4 C5 C6 174.77(19) . . . . ?
F1 C5 C6 F2 1.7(3) . . . . ?
C4 C5 C6 F2 -179.99(19) . . . . ?
F1 C5 C6 C7 -177.16(19) . . . . ?
C4 C5 C6 C7 1.2(3) . . . . ?
F2 C6 C7 F3 0.2(3) . . . . ?
C5 C6 C7 F3 179.05(19) . . . . ?
F2 C6 C7 C8 -178.00(19) . . . . ?
C5 C6 C7 C8 0.8(3) . . . . ?
F3 C7 C8 F4 0.2(3) . . . . ?
C6 C7 C8 F4 178.4(2) . . . . ?
F3 C7 C8 C9 -178.82(19) . . . . ?
C6 C7 C8 C9 -0.6(3) . . . . ?
F4 C8 C9 F5 -2.4(3) . . . . ?
C7 C8 C9 F5 176.65(19) . . . . ?
F4 C8 C9 C4 179.3(2) . . . . ?
C7 C8 C9 C4 -1.7(3) . . . . ?
C5 C4 C9 F5 -174.74(18) . . . . ?
N1 C4 C9 F5 7.2(3) . . . . ?
C5 C4 C9 C8 3.6(3) . . . . ?
N1 C4 C9 C8 -174.52(19) . . . . ?
C2 C1 N1 C4 -178.08(15) . . . . ?
C3 C1 N1 C4 2.5(3) . . . . ?
C2 C1 N1 B1 3.3(3) . . . . ?
C3 C1 N1 B1 -176.06(15) . . . . ?
C5 C4 N1 C1 92.7(2) . . . . ?
C9 C4 N1 C1 -89.3(2) . . . . ?
C5 C4 N1 B1 -88.6(2) . . . . ?
C9 C4 N1 B1 89.4(2) . . . . ?
N1 B1 N1 C1 -1.69(14) 3_556 . . . ?
Cl1 B1 N1 C1 120.0(2) 3_556 . . . ?
Cl1 B1 N1 C1 -123.17(19) . . . . ?
N1 B1 N1 C4 179.69(18) 3_556 . . . ?
Cl1 B1 N1 C4 -58.61(19) 3_556 . . . ?
Cl1 B1 N1 C4 58.21(19) . . . . ?
